data_4078267
loop_
_publ_author_name
'Zhu, Di'
'Korobkov, Ilia'
'Budzelaar, Peter H. M.'

_publ_section_title
;
 Radical Mechanisms in the Reaction of Organic Halides with
 Diiminepyridine Cobalt Complexes
;
_journal_issue 10
_journal_name_full Organometallics
_journal_page_first 3958
_journal_paper_doi 10.1021/om300182c
_journal_volume 31
_journal_year 2012
_chemical_formula_moiety 'C32 H32 Cl Co N4'
_chemical_formula_sum 'C32 H32 Cl Co N4'
_chemical_formula_weight 567.00
_chemical_properties_physical 'air-sensitive, moisture-sensitive'
_space_group_IT_number 19
_symmetry_cell_setting orthorhombic
_symmetry_Int_Tables_number 19
_symmetry_space_group_name_Hall 'P 2ac 2ab'
_symmetry_space_group_name_H-M 'P 21 21 21'
_atom_sites_solution_hydrogens geom
_atom_sites_solution_primary direct
_atom_sites_solution_secondary difmap
_audit_creation_method SHELXL-97
_cell_angle_alpha 90.00
_cell_angle_beta 90.00
_cell_angle_gamma 90.00
_cell_formula_units_Z 4
_cell_length_a 10.9905(8)
_cell_length_b 14.5602(11)
_cell_length_c 18.7056(15)
_cell_measurement_reflns_used 6336
_cell_measurement_temperature 293(2)
_cell_measurement_theta_max 29.942
_cell_measurement_theta_min 2.149
_cell_volume 2993.3(4)
_computing_cell_refinement 'Bruker Smart program suite V6 (Bruker)'
_computing_data_collection 'Bruker Smart program suite V6 (Bruker)'
_computing_data_reduction 'Bruker Saint program suite V6 (Bruker)'
_computing_structure_refinement 'SHELXL-97 (Sheldrick, 1997)'
_computing_structure_solution 'SHELXS-97 (Sheldrick, 1990)'
_diffrn_ambient_temperature 293(2)
_diffrn_detector_area_resol_mean 0.0
_diffrn_measured_fraction_theta_full 1.000
_diffrn_measured_fraction_theta_max 1.000
_diffrn_measurement_device_type 'Bruker 4-circle, APEX detector'
_diffrn_measurement_method 'area detector \f and \w scan'
_diffrn_radiation_monochromator graphite
_diffrn_radiation_probe x-ray
_diffrn_radiation_type MoK\a
_diffrn_radiation_wavelength 0.71073
_diffrn_reflns_av_R_equivalents 0.0545
_diffrn_reflns_av_sigmaI/netI 0.0553
_diffrn_reflns_limit_h_max 13
_diffrn_reflns_limit_h_min -13
_diffrn_reflns_limit_k_max 17
_diffrn_reflns_limit_k_min -17
_diffrn_reflns_limit_l_max 22
_diffrn_reflns_limit_l_min -22
_diffrn_reflns_number 19632
_diffrn_reflns_theta_full 25.50
_diffrn_reflns_theta_max 25.50
_diffrn_reflns_theta_min 1.77
_diffrn_source 'fine-focus sealed tube'
_diffrn_standards_decay_% 0.0
_diffrn_standards_interval_count 0
_diffrn_standards_interval_time 0
_diffrn_standards_number 0
_exptl_absorpt_coefficient_mu 0.689
_exptl_absorpt_correction_T_max 0.871
_exptl_absorpt_correction_T_min 0.701
_exptl_absorpt_correction_type multi-scan
_exptl_absorpt_process_details 'SADABS Tmin/max = 0.804968'
_exptl_crystal_colour purple
_exptl_crystal_density_diffrn 1.258
_exptl_crystal_density_method 'not measured'
_exptl_crystal_description 'irregular fragment'
_exptl_crystal_F_000 1184
_exptl_crystal_recrystallization_method 'Toluene, Hexane'
_exptl_crystal_size_max 0.25
_exptl_crystal_size_mid 0.20
_exptl_crystal_size_min 0.20
_refine_diff_density_max 0.421
_refine_diff_density_min -0.350
_refine_diff_density_rms 0.053
_refine_ls_abs_structure_details 'Flack H D (1983), Acta Cryst. A39, 876-881'
_refine_ls_abs_structure_Flack 0.01(3)
_refine_ls_extinction_method none
_refine_ls_goodness_of_fit_ref 0.923
_refine_ls_hydrogen_treatment constr
_refine_ls_matrix_type full
_refine_ls_number_parameters 349
_refine_ls_number_reflns 5568
_refine_ls_number_restraints 0
_refine_ls_restrained_S_all 0.923
_refine_ls_R_factor_all 0.0784
_refine_ls_R_factor_gt 0.0523
_refine_ls_shift/su_max 0.000
_refine_ls_shift/su_mean 0.000
_refine_ls_structure_factor_coef Fsqd
_refine_ls_weighting_details 'calc w=1/[\s^2^(Fo^2^)+(0.0912P)^2^+0.0000P] where P=(Fo^2^+2Fc^2^)/3'
_refine_ls_weighting_scheme calc
_refine_ls_wR_factor_gt 0.1300
_refine_ls_wR_factor_ref 0.1444
_reflns_number_gt 3614
_reflns_number_total 5568
_reflns_threshold_expression >2sigma(I)
_cod_data_source_file om300182c_si_001.cif
_cod_data_source_block p212121
_cod_database_code 4078267

loop_
_symmetry_equiv_pos_as_xyz
'x, y, z'
'-x+1/2, -y, z+1/2'
'x+1/2, -y+1/2, -z'
'-x, y+1/2, -z+1/2'

loop_
_atom_site_label
_atom_site_type_symbol
_atom_site_fract_x
_atom_site_fract_y
_atom_site_fract_z
_atom_site_U_iso_or_equiv
_atom_site_adp_type
_atom_site_occupancy
_atom_site_symmetry_multiplicity
_atom_site_calc_flag
_atom_site_refinement_flags
Co1 Co 0.72876(5) 0.10020(4) 0.23385(3) 0.05449(18) Uani 1 1 d .
N1 N 0.7346(4) 0.1924(2) 0.16948(19) 0.0594(9) Uani 1 1 d .
C11 C 0.9662(6) 0.0720(5) 0.0575(4) 0.101(2) Uani 1 1 d .
H111 H 0.9234 0.0589 0.0139 0.151 Uiso 1 1 calc R
H112 H 1.0090 0.0181 0.0729 0.151 Uiso 1 1 calc R
H113 H 1.0233 0.1209 0.0494 0.151 Uiso 1 1 calc R
C12 C 0.8763(4) 0.1008(4) 0.1145(3) 0.0659(12) Uani 1 1 d .
C13 C 0.8138(4) 0.1863(3) 0.1123(3) 0.0667(13) Uani 1 1 d .
C14 C 0.8197(6) 0.2580(4) 0.0631(3) 0.0835(17) Uani 1 1 d .
H14 H 0.8733 0.2552 0.0246 0.100 Uiso 1 1 calc R
C15 C 0.7446(7) 0.3335(4) 0.0723(3) 0.098(2) Uani 1 1 d .
H15 H 0.7483 0.3814 0.0394 0.117 Uiso 1 1 calc R
C16 C 0.6652(6) 0.3394(4) 0.1282(3) 0.0807(16) Uani 1 1 d .
H16 H 0.6143 0.3900 0.1330 0.097 Uiso 1 1 calc R
C17 C 0.6620(4) 0.2689(3) 0.1776(3) 0.0627(12) Uani 1 1 d .
C18 C 0.5903(4) 0.2585(3) 0.2424(3) 0.0608(12) Uani 1 1 d .
C19 C 0.4995(5) 0.3290(4) 0.2663(4) 0.0831(15) Uani 1 1 d .
H191 H 0.4256 0.2989 0.2804 0.125 Uiso 1 1 calc R
H192 H 0.4829 0.3705 0.2276 0.125 Uiso 1 1 calc R
H193 H 0.5319 0.3627 0.3061 0.125 Uiso 1 1 calc R
N2 N 0.8444(3) 0.0486(3) 0.1702(2) 0.0610(10) Uani 1 1 d .
C21 C 0.8935(4) -0.0443(4) 0.1772(3) 0.0642(12) Uani 1 1 d .
C22 C 0.8262(5) -0.1163(4) 0.1488(3) 0.0723(14) Uani 1 1 d .
C23 C 0.8662(9) -0.2052(5) 0.1612(4) 0.120(3) Uani 1 1 d .
H23 H 0.8219 -0.2544 0.1431 0.145 Uiso 1 1 calc R
C24 C 0.9699(14) -0.2215(9) 0.1997(6) 0.175(6) Uani 1 1 d .
H24 H 0.9965 -0.2814 0.2071 0.210 Uiso 1 1 calc R
C25 C 1.0340(9) -0.1496(8) 0.2271(6) 0.150(4) Uani 1 1 d .
H25 H 1.1040 -0.1603 0.2537 0.180 Uiso 1 1 calc R
C26 C 0.9951(6) -0.0610(6) 0.2155(4) 0.105(2) Uani 1 1 d .
C27 C 0.7132(6) -0.0979(4) 0.1046(3) 0.0929(17) Uani 1 1 d .
H271 H 0.6642 -0.0523 0.1280 0.139 Uiso 1 1 calc R
H272 H 0.6673 -0.1536 0.0997 0.139 Uiso 1 1 calc R
H273 H 0.7366 -0.0760 0.0582 0.139 Uiso 1 1 calc R
C28 C 1.0690(7) 0.0189(7) 0.2434(6) 0.159(4) Uani 1 1 d .
H281 H 1.0191 0.0562 0.2739 0.238 Uiso 1 1 calc R
H282 H 1.0975 0.0552 0.2040 0.238 Uiso 1 1 calc R
H283 H 1.1373 -0.0038 0.2701 0.238 Uiso 1 1 calc R
N3 N 0.6136(3) 0.1804(3) 0.2766(2) 0.0572(9) Uani 1 1 d .
C31 C 0.5450(4) 0.1616(3) 0.3403(3) 0.0598(12) Uani 1 1 d .
C32 C 0.4354(5) 0.1114(4) 0.3336(3) 0.0750(15) Uani 1 1 d .
C33 C 0.3695(6) 0.0940(5) 0.3943(5) 0.100(2) Uani 1 1 d .
H33 H 0.2961 0.0625 0.3907 0.120 Uiso 1 1 calc R
C34 C 0.4083(9) 0.1213(6) 0.4587(5) 0.112(3) Uani 1 1 d .
H34 H 0.3618 0.1073 0.4988 0.134 Uiso 1 1 calc R
C35 C 0.5146(9) 0.1691(5) 0.4672(3) 0.110(3) Uani 1 1 d .
H35 H 0.5388 0.1877 0.5126 0.131 Uiso 1 1 calc R
C36 C 0.5886(6) 0.1906(4) 0.4064(3) 0.0823(16) Uani 1 1 d .
C37 C 0.3919(5) 0.0837(4) 0.2593(4) 0.0989(19) Uani 1 1 d .
H371 H 0.3403 0.0307 0.2630 0.148 Uiso 1 1 calc R
H372 H 0.4609 0.0694 0.2298 0.148 Uiso 1 1 calc R
H373 H 0.3472 0.1335 0.2383 0.148 Uiso 1 1 calc R
C38 C 0.7023(7) 0.2438(6) 0.4123(4) 0.119(3) Uani 1 1 d .
H381 H 0.7646 0.2148 0.3842 0.178 Uiso 1 1 calc R
H382 H 0.7274 0.2462 0.4614 0.178 Uiso 1 1 calc R
H383 H 0.6890 0.3051 0.3950 0.178 Uiso 1 1 calc R
N4 N 0.7265(5) 0.0140(3) 0.2972(2) 0.0838(13) Uani 1 1 d .
C41 C 0.7431(5) -0.0438(4) 0.3468(3) 0.0802(15) Uani 1 1 d .
H41 H 0.6928 -0.0951 0.3482 0.096 Uiso 1 1 calc R
C42 C 0.8387(6) -0.0350(4) 0.4035(3) 0.0828(16) Uani 1 1 d .
C43 C 0.8523(6) -0.1038(5) 0.4542(3) 0.0967(19) Uani 1 1 d .
H43 H 0.8016 -0.1549 0.4528 0.116 Uiso 1 1 calc R
C44 C 0.9417(7) -0.0969(6) 0.5075(3) 0.100(2) Uani 1 1 d .
H44 H 0.9516 -0.1440 0.5406 0.120 Uiso 1 1 calc R
C45 C 1.0145(6) -0.0204(6) 0.5105(4) 0.100(2) Uani 1 1 d .
C46 C 1.0021(8) 0.0472(6) 0.4620(5) 0.120(3) Uani 1 1 d .
H46 H 1.0529 0.0982 0.4641 0.144 Uiso 1 1 calc R
C47 C 0.9144(7) 0.0416(5) 0.4088(4) 0.101(2) Uani 1 1 d .
H47 H 0.9059 0.0895 0.3763 0.122 Uiso 1 1 calc R
Cl4 Cl 1.1254(2) -0.0140(2) 0.57661(11) 0.1525(10) Uani 1 1 d .

loop_
_atom_site_aniso_label
_atom_site_aniso_U_11
_atom_site_aniso_U_22
_atom_site_aniso_U_33
_atom_site_aniso_U_23
_atom_site_aniso_U_13
_atom_site_aniso_U_12
Co1 0.0518(3) 0.0507(3) 0.0609(3) 0.0004(3) 0.0014(3) 0.0015(3)
N1 0.062(2) 0.052(2) 0.064(2) -0.0032(17) 0.002(2) -0.0009(19)
C11 0.098(4) 0.089(5) 0.116(5) -0.004(4) 0.050(4) -0.006(4)
C12 0.061(2) 0.059(3) 0.078(3) -0.003(3) 0.018(2) -0.011(3)
C13 0.065(3) 0.056(3) 0.079(3) 0.004(3) 0.009(3) -0.012(2)
C14 0.109(4) 0.059(3) 0.083(4) 0.010(3) 0.018(3) -0.025(3)
C15 0.143(6) 0.059(3) 0.091(4) 0.018(3) 0.019(4) -0.014(4)
C16 0.100(4) 0.051(3) 0.090(4) 0.014(3) -0.003(3) 0.000(3)
C17 0.068(3) 0.048(3) 0.071(3) 0.005(2) 0.001(3) -0.005(2)
C18 0.068(3) 0.044(2) 0.070(3) 0.001(2) 0.000(2) 0.006(2)
C19 0.097(4) 0.063(3) 0.089(4) 0.006(3) 0.014(4) 0.022(3)
N2 0.052(2) 0.058(2) 0.073(3) -0.005(2) 0.0015(19) -0.0046(18)
C21 0.057(3) 0.063(3) 0.072(3) 0.001(3) 0.003(2) 0.011(2)
C22 0.089(3) 0.056(3) 0.071(3) -0.005(3) 0.026(3) 0.001(3)
C23 0.191(9) 0.068(5) 0.102(5) 0.009(4) 0.075(6) 0.005(5)
C24 0.256(15) 0.148(10) 0.120(8) 0.038(7) 0.043(9) 0.124(10)
C25 0.132(7) 0.178(10) 0.139(8) -0.006(8) -0.019(6) 0.102(7)
C26 0.071(4) 0.136(6) 0.108(5) -0.019(4) -0.010(4) 0.036(4)
C27 0.100(4) 0.091(4) 0.088(4) -0.010(4) 0.008(3) -0.036(4)
C28 0.080(4) 0.199(10) 0.197(10) -0.044(8) -0.039(6) 0.003(5)
N3 0.061(2) 0.055(2) 0.056(2) -0.0007(18) -0.0013(19) -0.0026(16)
C31 0.061(3) 0.057(3) 0.062(3) 0.004(2) 0.004(2) 0.016(2)
C32 0.068(3) 0.063(3) 0.094(4) 0.016(3) 0.017(3) 0.014(3)
C33 0.090(4) 0.071(4) 0.138(6) 0.018(5) 0.043(4) 0.020(4)
C34 0.132(6) 0.090(6) 0.113(6) 0.034(5) 0.051(5) 0.051(5)
C35 0.175(8) 0.097(5) 0.057(4) 0.002(4) 0.007(5) 0.051(6)
C36 0.095(4) 0.078(4) 0.074(4) -0.003(3) -0.004(3) 0.020(3)
C37 0.083(3) 0.093(4) 0.121(5) -0.016(4) -0.015(4) -0.015(3)
C38 0.136(7) 0.127(6) 0.093(5) -0.035(4) -0.031(4) 0.007(5)
N4 0.107(3) 0.067(3) 0.077(3) 0.015(2) 0.023(3) 0.044(3)
C41 0.080(4) 0.065(3) 0.096(4) 0.012(3) 0.004(3) 0.008(3)
C42 0.092(4) 0.074(4) 0.083(4) 0.017(3) 0.010(3) 0.004(3)
C43 0.110(5) 0.085(4) 0.095(4) 0.031(4) 0.020(4) 0.023(4)
C44 0.108(5) 0.118(6) 0.074(4) 0.021(4) 0.013(4) 0.036(5)
C45 0.090(4) 0.130(7) 0.079(4) -0.005(4) 0.019(4) 0.014(4)
C46 0.108(6) 0.127(7) 0.125(7) 0.026(6) 0.013(5) -0.002(5)
C47 0.109(5) 0.091(5) 0.105(5) 0.021(4) 0.011(4) 0.004(4)
Cl4 0.1321(16) 0.237(3) 0.0887(12) -0.0290(16) -0.0063(12) 0.0377(18)

loop_
_atom_type_symbol
_atom_type_description
_atom_type_scat_dispersion_real
_atom_type_scat_dispersion_imag
_atom_type_scat_source
C C 0.0033 0.0016 'International Tables Vol C Tables 4.2.6.8 and 6.1.1.4'
H H 0.0000 0.0000 'International Tables Vol C Tables 4.2.6.8 and 6.1.1.4'
N N 0.0061 0.0033 'International Tables Vol C Tables 4.2.6.8 and 6.1.1.4'
Co Co 0.3494 0.9721 'International Tables Vol C Tables 4.2.6.8 and 6.1.1.4'
Cl Cl 0.1484 0.1585 'International Tables Vol C Tables 4.2.6.8 and 6.1.1.4'

loop_
_geom_angle_atom_site_label_1
_geom_angle_atom_site_label_2
_geom_angle_atom_site_label_3
_geom_angle
N4 Co1 N1 178.1(2)
N4 Co1 N2 98.79(19)
N1 Co1 N2 81.46(17)
N4 Co1 N3 98.52(17)
N1 Co1 N3 81.23(17)
N2 Co1 N3 162.69(17)
C17 N1 C13 120.1(4)
C17 N1 Co1 120.4(3)
C13 N1 Co1 119.5(3)
C12 C11 H111 109.5
C12 C11 H112 109.5
H111 C11 H112 109.5
C12 C11 H113 109.5
H111 C11 H113 109.5
H112 C11 H113 109.5
N2 C12 C13 113.2(4)
N2 C12 C11 124.4(5)
C13 C12 C11 122.4(5)
N1 C13 C14 119.6(5)
N1 C13 C12 109.7(4)
C14 C13 C12 130.7(5)
C15 C14 C13 119.0(5)
C15 C14 H14 120.5
C13 C14 H14 120.5
C16 C15 C14 121.7(5)
C16 C15 H15 119.1
C14 C15 H15 119.1
C15 C16 C17 118.9(5)
C15 C16 H16 120.6
C17 C16 H16 120.6
N1 C17 C16 120.8(5)
N1 C17 C18 108.7(4)
C16 C17 C18 130.5(5)
N3 C18 C17 112.8(4)
N3 C18 C19 124.7(5)
C17 C18 C19 122.5(4)
C18 C19 H191 109.5
C18 C19 H192 109.5
H191 C19 H192 109.5
C18 C19 H193 109.5
H191 C19 H193 109.5
H192 C19 H193 109.5
C12 N2 C21 119.9(4)
C12 N2 Co1 116.2(3)
C21 N2 Co1 123.9(3)
C26 C21 C22 120.5(6)
C26 C21 N2 121.3(5)
C22 C21 N2 117.9(4)
C23 C22 C21 118.2(7)
C23 C22 C27 121.1(7)
C21 C22 C27 120.7(5)
C24 C23 C22 120.9(9)
C24 C23 H23 119.5
C22 C23 H23 119.5
C25 C24 C23 119.7(9)
C25 C24 H24 120.2
C23 C24 H24 120.2
C24 C25 C26 120.0(9)
C24 C25 H25 120.0
C26 C25 H25 120.0
C21 C26 C25 120.7(8)
C21 C26 C28 119.3(7)
C25 C26 C28 120.0(8)
C22 C27 H271 109.5
C22 C27 H272 109.5
H271 C27 H272 109.5
C22 C27 H273 109.5
H271 C27 H273 109.5
H272 C27 H273 109.5
C26 C28 H281 109.5
C26 C28 H282 109.5
H281 C28 H282 109.5
C26 C28 H283 109.5
H281 C28 H283 109.5
H282 C28 H283 109.5
C18 N3 C31 117.5(4)
C18 N3 Co1 116.8(3)
C31 N3 Co1 125.6(3)
C36 C31 C32 122.0(5)
C36 C31 N3 119.9(5)
C32 C31 N3 118.2(4)
C33 C32 C31 118.1(6)
C33 C32 C37 122.7(6)
C31 C32 C37 119.0(5)
C34 C33 C32 121.5(7)
C34 C33 H33 119.2
C32 C33 H33 119.2
C33 C34 C35 121.8(7)
C33 C34 H34 119.1
C35 C34 H34 119.1
C34 C35 C36 120.2(7)
C34 C35 H35 119.9
C36 C35 H35 119.9
C31 C36 C35 116.3(6)
C31 C36 C38 121.2(6)
C35 C36 C38 122.5(7)
C32 C37 H371 109.5
C32 C37 H372 109.5
H371 C37 H372 109.5
C32 C37 H373 109.5
H371 C37 H373 109.5
H372 C37 H373 109.5
C36 C38 H381 109.5
C36 C38 H382 109.5
H381 C38 H382 109.5
C36 C38 H383 109.5
H381 C38 H383 109.5
H382 C38 H383 109.5
C41 N4 Co1 169.9(5)
N4 C41 C42 124.3(6)
N4 C41 H41 117.9
C42 C41 H41 117.9
C43 C42 C47 117.7(6)
C43 C42 C41 119.8(6)
C47 C42 C41 122.5(5)
C42 C43 C44 120.6(7)
C42 C43 H43 119.7
C44 C43 H43 119.7
C45 C44 C43 119.7(7)
C45 C44 H44 120.2
C43 C44 H44 120.2
C46 C45 C44 120.4(8)
C46 C45 Cl4 120.8(8)
C44 C45 Cl4 118.7(6)
C45 C46 C47 120.7(9)
C45 C46 H46 119.6
C47 C46 H46 119.6
C46 C47 C42 120.8(7)
C46 C47 H47 119.6
C42 C47 H47 119.6

loop_
_geom_bond_atom_site_label_1
_geom_bond_atom_site_label_2
_geom_bond_distance
Co1 N4 1.726(4)
Co1 N1 1.804(4)
Co1 N2 1.896(4)
Co1 N3 1.899(4)
N1 C17 1.379(6)
N1 C13 1.382(6)
C11 C12 1.514(7)
C11 H111 0.9600
C11 H112 0.9600
C11 H113 0.9600
C12 N2 1.336(6)
C12 C13 1.423(7)
C13 C14 1.393(7)
C14 C15 1.385(9)
C14 H14 0.9300
C15 C16 1.366(8)
C15 H15 0.9300
C16 C17 1.380(7)
C16 H16 0.9300
C17 C18 1.453(7)
C18 N3 1.330(6)
C18 C19 1.500(6)
C19 H191 0.9600
C19 H192 0.9600
C19 H193 0.9600
N2 C21 1.463(7)
C21 C26 1.350(8)
C21 C22 1.387(7)
C22 C23 1.386(9)
C22 C27 1.516(8)
C23 C24 1.370(14)
C23 H23 0.9300
C24 C25 1.362(16)
C24 H24 0.9300
C25 C26 1.376(12)
C25 H25 0.9300
C26 C28 1.512(11)
C27 H271 0.9600
C27 H272 0.9600
C27 H273 0.9600
C28 H281 0.9600
C28 H282 0.9600
C28 H283 0.9600
N3 C31 1.436(6)
C31 C36 1.391(7)
C31 C32 1.414(7)
C32 C33 1.372(8)
C32 C37 1.523(8)
C33 C34 1.338(11)
C33 H33 0.9300
C34 C35 1.370(11)
C34 H34 0.9300
C35 C36 1.433(10)
C35 H35 0.9300
C36 C38 1.475(10)
C37 H371 0.9600
C37 H372 0.9600
C37 H373 0.9600
C38 H381 0.9600
C38 H382 0.9600
C38 H383 0.9600
N4 C41 1.267(6)
C41 C42 1.498(8)
C41 H41 0.9300
C42 C43 1.386(8)
C42 C47 1.395(9)
C43 C44 1.404(9)
C43 H43 0.9300
C44 C45 1.373(10)
C44 H44 0.9300
C45 C46 1.346(10)
C45 Cl4 1.738(8)
C46 C47 1.387(11)
C46 H46 0.9300
C47 H47 0.9300
